data_7015852
loop_
_publ_author_name
'Ma, Ling'
'Lu, Liping'
'Zhu, Miaoli'
'Wang, Qingming'
'Li, Ying'
'Xing, Shu'
'Fu, Xueqi'
'Gao, Zengqiang'
'Dong, Yuhui'

_publ_section_title
;
 Mononuclear copper(ii) complexes with
 3,5-substituted-4-salicylidene-amino-3,5-dimethyl-1,2,4-triazole:
 synthesis, structure and potent inhibition of protein tyrosine
 phosphatases.
;
_journal_issue 24
_journal_name_full 'Dalton transactions (Cambridge, England : 2003)'
_journal_page_first 6532
_journal_page_last 6540
_journal_paper_doi 10.1039/c1dt10169b
_journal_volume 40
_journal_year 2011
_chemical_formula_moiety 'C22 H24 Cl2 Cu N8 O4, 2(C2 H6 O), 2(C H4 O)'
_chemical_formula_sum 'C28 H44 Cl2 Cu N8 O8'
_chemical_formula_weight 755.15
_chemical_name_systematic
;
?
;
_space_group_IT_number 2
_symmetry_cell_setting triclinic
_symmetry_space_group_name_Hall '-P 1'
_symmetry_space_group_name_H-M 'P -1'
_atom_sites_solution_hydrogens geom
_atom_sites_solution_primary direct
_atom_sites_solution_secondary difmap
_audit_creation_method SHELXL-97
_cell_angle_alpha 102.878(2)
_cell_angle_beta 100.102(2)
_cell_angle_gamma 101.399(1)
_cell_formula_units_Z 1
_cell_length_a 7.7403(6)
_cell_length_b 8.7315(7)
_cell_length_c 15.534(2)
_cell_measurement_reflns_used 2313
_cell_measurement_temperature 298(2)
_cell_measurement_theta_max 22.29
_cell_measurement_theta_min 2.47
_cell_volume 976.45(17)
_computing_structure_refinement 'SHELXL-97 (Sheldrick, 2008)'
_computing_structure_solution 'SHELXS-97 (Sheldrick, 2008)'
_diffrn_ambient_temperature 298(2)
_diffrn_measured_fraction_theta_full 0.992
_diffrn_measured_fraction_theta_max 0.992
_diffrn_radiation_monochromator graphite
_diffrn_radiation_source 'fine-focus sealed tube'
_diffrn_radiation_type MoK\a
_diffrn_radiation_wavelength 0.71073
_diffrn_reflns_av_R_equivalents 0.0345
_diffrn_reflns_av_sigmaI/netI 0.0403
_diffrn_reflns_limit_h_max 9
_diffrn_reflns_limit_h_min -9
_diffrn_reflns_limit_k_max 10
_diffrn_reflns_limit_k_min -10
_diffrn_reflns_limit_l_max 18
_diffrn_reflns_limit_l_min -18
_diffrn_reflns_number 10558
_diffrn_reflns_theta_full 25.18
_diffrn_reflns_theta_max 25.18
_diffrn_reflns_theta_min 2.47
_exptl_absorpt_coefficient_mu 0.748
_exptl_absorpt_correction_T_max 0.8648
_exptl_absorpt_correction_T_min 0.7541
_exptl_absorpt_correction_type multi-scan
_exptl_absorpt_process_details sadabs
_exptl_crystal_colour blue
_exptl_crystal_density_diffrn 1.284
_exptl_crystal_density_method 'not measured'
_exptl_crystal_description block
_exptl_crystal_F_000 395
_exptl_crystal_size_max 0.40
_exptl_crystal_size_mid 0.30
_exptl_crystal_size_min 0.20
_refine_diff_density_max 0.732
_refine_diff_density_min -0.412
_refine_diff_density_rms 0.069
_refine_ls_extinction_method none
_refine_ls_goodness_of_fit_ref 1.004
_refine_ls_hydrogen_treatment constr
_refine_ls_matrix_type full
_refine_ls_number_parameters 218
_refine_ls_number_reflns 3501
_refine_ls_number_restraints 0
_refine_ls_restrained_S_all 1.004
_refine_ls_R_factor_all 0.0883
_refine_ls_R_factor_gt 0.0599
_refine_ls_shift/su_max 0.000
_refine_ls_shift/su_mean 0.000
_refine_ls_structure_factor_coef Fsqd
_refine_ls_weighting_details 'calc w=1/[\s^2^(Fo^2^)+(0.1000P)^2^+0.6030P] where P=(Fo^2^+2Fc^2^)/3'
_refine_ls_weighting_scheme calc
_refine_ls_wR_factor_gt 0.1616
_refine_ls_wR_factor_ref 0.1795
_reflns_number_gt 2452
_reflns_number_total 3501
_reflns_threshold_expression >2sigma(I)
_cod_data_source_file c1dt10169b.txt
_cod_data_source_block II
_cod_original_cell_volume 976.44(15)
_cod_database_code 7015852

loop_
_symmetry_equiv_pos_as_xyz
'x, y, z'
'-x, -y, -z'

loop_
_atom_site_label
_atom_site_type_symbol
_atom_site_fract_x
_atom_site_fract_y
_atom_site_fract_z
_atom_site_U_iso_or_equiv
_atom_site_adp_type
_atom_site_occupancy
_atom_site_symmetry_multiplicity
_atom_site_calc_flag
_atom_site_refinement_flags
_atom_site_disorder_assembly
_atom_site_disorder_group
Cu1 Cu 0.5000 0.5000 0.5000 0.0583(3) Uani 1 2 d S . .
N1 N 0.6887(4) 0.6292(3) 0.4518(2) 0.0456(7) Uani 1 1 d . . .
N2 N 0.7754(4) 0.7920(3) 0.4986(2) 0.0475(8) Uani 1 1 d . . .
N3 N 0.9244(5) 1.0000(4) 0.6095(2) 0.0597(9) Uani 1 1 d . . .
N4 N 0.8177(5) 1.0528(4) 0.5452(3) 0.0606(9) Uani 1 1 d . . .
C1 C 0.6485(5) 0.4301(5) 0.3097(3) 0.0503(9) Uani 1 1 d . . .
C2 C 0.5133(5) 0.3082(4) 0.3238(3) 0.0495(9) Uani 1 1 d . . .
C3 C 0.4431(6) 0.1633(5) 0.2541(3) 0.0619(11) Uani 1 1 d . . .
H3 H 0.3565 0.0807 0.2624 0.074 Uiso 1 1 calc R . .
C4 C 0.4988(7) 0.1412(6) 0.1751(3) 0.0746(13) Uani 1 1 d . . .
H4 H 0.4489 0.0453 0.1294 0.090 Uiso 1 1 calc R . .
C5 C 0.6309(8) 0.2624(7) 0.1625(3) 0.0824(15) Uani 1 1 d . . .
C6 C 0.7053(7) 0.4035(6) 0.2272(3) 0.0703(12) Uani 1 1 d . . .
H6 H 0.7936 0.4828 0.2175 0.084 Uiso 1 1 calc R . .
C7 C 0.7283(5) 0.5836(4) 0.3745(3) 0.0501(9) Uani 1 1 d . . .
H7 H 0.8159 0.6563 0.3597 0.060 Uiso 1 1 calc R . .
C8 C 0.8957(5) 0.8437(5) 0.5801(3) 0.0526(10) Uani 1 1 d . . .
C9 C 0.9864(7) 0.7400(6) 0.6246(4) 0.0823(15) Uani 1 1 d . . .
H9A H 1.0841 0.8066 0.6740 0.124 Uiso 1 1 calc R . .
H9B H 1.0333 0.6724 0.5816 0.124 Uiso 1 1 calc R . .
H9C H 0.9012 0.6733 0.6474 0.124 Uiso 1 1 calc R . .
C10 C 0.7282(5) 0.9256(5) 0.4794(3) 0.0520(10) Uani 1 1 d . . .
C11 C 0.6048(6) 0.9260(6) 0.3966(3) 0.0704(12) Uani 1 1 d . . .
H11A H 0.6626 0.9085 0.3467 0.106 Uiso 1 1 calc R . .
H11B H 0.5740 1.0288 0.4044 0.106 Uiso 1 1 calc R . .
H11C H 0.4967 0.8412 0.3844 0.106 Uiso 1 1 calc R . .
C12 C 0.8707(18) 0.8543(15) 0.1435(10) 0.273(9) Uani 1 1 d . . .
H12A H 0.9679 0.9133 0.1239 0.410 Uiso 1 1 calc R . .
H12B H 0.7970 0.9251 0.1638 0.410 Uiso 1 1 calc R . .
H12C H 0.7982 0.7654 0.0939 0.410 Uiso 1 1 calc R . .
C13 C 0.2196(19) 0.4874(19) 0.1637(11) 0.207(5) Uani 1 1 d . . .
H13A H 0.2746 0.4049 0.1811 0.248 Uiso 1 1 calc R . .
H13B H 0.1113 0.4363 0.1158 0.248 Uiso 1 1 calc R . .
C14 C 0.342(3) 0.602(3) 0.1388(13) 0.307(10) Uani 1 1 d . . .
H14A H 0.4224 0.5496 0.1096 0.460 Uiso 1 1 calc R . .
H14B H 0.4111 0.6853 0.1921 0.460 Uiso 1 1 calc R . .
H14C H 0.2764 0.6494 0.0979 0.460 Uiso 1 1 calc R . .
Cl1 Cl 0.6977(3) 0.2326(2) 0.05899(12) 0.1475(9) Uani 1 1 d . . .
O1 O 0.4540(4) 0.3225(3) 0.39735(19) 0.0616(8) Uani 1 1 d . . .
O2 O 0.2537(5) 0.6278(4) 0.4214(3) 0.0971(12) Uani 1 1 d . . .
H2A H 0.2315 0.6029 0.3658 0.146 Uiso 1 1 d R . .
H2B H 0.2372 0.7184 0.4385 0.146 Uiso 1 1 d R . .
O3 O 0.9505(8) 0.7879(5) 0.2234(3) 0.1347(18) Uani 1 1 d . . .
H3A H 1.0151 0.8659 0.2638 0.202 Uiso 1 1 d R . .
O4 O 0.1834(11) 0.5923(10) 0.2395(4) 0.192(3) Uani 1 1 d . . .
H4A H 0.1650 0.6832 0.2484 0.288 Uiso 1 1 d R . .

loop_
_atom_site_aniso_label
_atom_site_aniso_U_11
_atom_site_aniso_U_22
_atom_site_aniso_U_33
_atom_site_aniso_U_23
_atom_site_aniso_U_13
_atom_site_aniso_U_12
Cu1 0.0716(5) 0.0422(4) 0.0517(5) 0.0066(3) 0.0259(4) -0.0108(3)
N1 0.0492(17) 0.0363(15) 0.0485(18) 0.0119(13) 0.0134(14) 0.0017(13)
N2 0.0480(17) 0.0356(16) 0.058(2) 0.0152(14) 0.0164(15) 0.0011(13)
N3 0.064(2) 0.0437(18) 0.063(2) 0.0087(16) 0.0161(18) -0.0005(16)
N4 0.070(2) 0.0413(18) 0.070(2) 0.0124(17) 0.0253(19) 0.0073(16)
C1 0.056(2) 0.050(2) 0.048(2) 0.0161(17) 0.0163(18) 0.0135(17)
C2 0.055(2) 0.045(2) 0.048(2) 0.0137(17) 0.0121(18) 0.0099(17)
C3 0.071(3) 0.051(2) 0.054(2) 0.0085(19) 0.011(2) 0.0030(19)
C4 0.093(3) 0.059(3) 0.059(3) 0.000(2) 0.015(2) 0.011(2)
C5 0.105(4) 0.082(3) 0.059(3) 0.009(3) 0.036(3) 0.018(3)
C6 0.086(3) 0.066(3) 0.060(3) 0.016(2) 0.033(2) 0.009(2)
C7 0.049(2) 0.045(2) 0.060(3) 0.0220(18) 0.0182(18) 0.0069(16)
C8 0.047(2) 0.047(2) 0.059(3) 0.0170(18) 0.0108(19) -0.0001(17)
C9 0.078(3) 0.062(3) 0.094(4) 0.028(3) -0.008(3) 0.003(2)
C10 0.054(2) 0.045(2) 0.063(3) 0.0201(19) 0.025(2) 0.0097(17)
C11 0.075(3) 0.061(3) 0.081(3) 0.031(2) 0.015(3) 0.018(2)
C12 0.249(14) 0.197(12) 0.293(17) -0.032(12) -0.099(13) 0.125(10)
C13 0.183(12) 0.215(14) 0.216(14) 0.039(12) 0.016(10) 0.083(11)
C14 0.28(2) 0.41(3) 0.33(2) 0.22(2) 0.120(17) 0.12(2)
Cl1 0.211(2) 0.1296(15) 0.0800(11) -0.0084(10) 0.0833(13) -0.0117(14)
O1 0.0756(18) 0.0447(15) 0.0553(17) 0.0061(12) 0.0265(15) -0.0078(13)
O2 0.119(3) 0.0498(19) 0.115(3) 0.0209(19) 0.013(2) 0.0169(19)
O3 0.190(5) 0.094(3) 0.093(3) 0.004(3) -0.008(3) 0.033(3)
O4 0.250(8) 0.232(8) 0.111(4) 0.021(5) 0.040(5) 0.128(7)

loop_
_atom_type_symbol
_atom_type_description
_atom_type_scat_dispersion_real
_atom_type_scat_dispersion_imag
_atom_type_scat_source
C C 0.0033 0.0016 'International Tables Vol C Tables 4.2.6.8 and 6.1.1.4'
H H 0.0000 0.0000 'International Tables Vol C Tables 4.2.6.8 and 6.1.1.4'
Cl Cl 0.1484 0.1585 'International Tables Vol C Tables 4.2.6.8 and 6.1.1.4'
Cu Cu 0.3201 1.2651 'International Tables Vol C Tables 4.2.6.8 and 6.1.1.4'
N N 0.0061 0.0033 'International Tables Vol C Tables 4.2.6.8 and 6.1.1.4'
O O 0.0106 0.0060 'International Tables Vol C Tables 4.2.6.8 and 6.1.1.4'

loop_
_geom_angle_atom_site_label_1
_geom_angle_atom_site_label_2
_geom_angle_atom_site_label_3
_geom_angle
_geom_angle_site_symmetry_1
_geom_angle_site_symmetry_3
_geom_angle_publ_flag
O1 Cu1 O1 179.999(1) . 2_666 ?
O1 Cu1 N1 90.67(11) . . ?
O1 Cu1 N1 89.33(11) 2_666 . ?
O1 Cu1 N1 89.33(11) . 2_666 ?
O1 Cu1 N1 90.67(11) 2_666 2_666 ?
N1 Cu1 N1 180.000(1) . 2_666 ?
C7 N1 N2 113.3(3) . . ?
C7 N1 Cu1 126.0(2) . . ?
N2 N1 Cu1 120.3(2) . . ?
C8 N2 C10 107.0(3) . . ?
C8 N2 N1 126.0(3) . . ?
C10 N2 N1 125.9(3) . . ?
C8 N3 N4 107.7(3) . . ?
C10 N4 N3 107.6(3) . . ?
C6 C1 C2 119.7(4) . . ?
C6 C1 C7 117.2(4) . . ?
C2 C1 C7 123.1(3) . . ?
O1 C2 C3 118.6(3) . . ?
O1 C2 C1 123.7(3) . . ?
C3 C2 C1 117.7(4) . . ?
C4 C3 C2 121.5(4) . . ?
C4 C3 H3 119.3 . . ?
C2 C3 H3 119.3 . . ?
C3 C4 C5 119.9(4) . . ?
C3 C4 H4 120.0 . . ?
C5 C4 H4 120.0 . . ?
C6 C5 C4 121.4(4) . . ?
C6 C5 Cl1 119.5(4) . . ?
C4 C5 Cl1 119.0(4) . . ?
C5 C6 C1 119.8(4) . . ?
C5 C6 H6 120.1 . . ?
C1 C6 H6 120.1 . . ?
N1 C7 C1 125.2(3) . . ?
N1 C7 H7 117.4 . . ?
C1 C7 H7 117.4 . . ?
N3 C8 N2 109.0(4) . . ?
N3 C8 C9 125.8(4) . . ?
N2 C8 C9 125.0(4) . . ?
C8 C9 H9A 109.5 . . ?
C8 C9 H9B 109.5 . . ?
H9A C9 H9B 109.5 . . ?
C8 C9 H9C 109.5 . . ?
H9A C9 H9C 109.5 . . ?
H9B C9 H9C 109.5 . . ?
N4 C10 N2 108.6(4) . . ?
N4 C10 C11 125.9(4) . . ?
N2 C10 C11 125.5(4) . . ?
C10 C11 H11A 109.5 . . ?
C10 C11 H11B 109.5 . . ?
H11A C11 H11B 109.5 . . ?
C10 C11 H11C 109.5 . . ?
H11A C11 H11C 109.5 . . ?
H11B C11 H11C 109.5 . . ?
O3 C12 H12A 109.5 . . ?
O3 C12 H12B 109.5 . . ?
H12A C12 H12B 109.5 . . ?
O3 C12 H12C 109.5 . . ?
H12A C12 H12C 109.5 . . ?
H12B C12 H12C 109.5 . . ?
C14 C13 O4 99.1(14) . . ?
C14 C13 H13A 111.9 . . ?
O4 C13 H13A 111.9 . . ?
C14 C13 H13B 111.9 . . ?
O4 C13 H13B 111.9 . . ?
H13A C13 H13B 109.6 . . ?
C13 C14 H14A 109.5 . . ?
C13 C14 H14B 109.5 . . ?
H14A C14 H14B 109.5 . . ?
C13 C14 H14C 109.5 . . ?
H14A C14 H14C 109.5 . . ?
H14B C14 H14C 109.5 . . ?
C2 O1 Cu1 131.0(2) . . ?
H2A O2 H2B 107.7 . . ?
C12 O3 H3A 107.3 . . ?
C13 O4 H4A 133.1 . . ?

loop_
_geom_bond_atom_site_label_1
_geom_bond_atom_site_label_2
_geom_bond_distance
_geom_bond_site_symmetry_2
_geom_bond_publ_flag
Cu1 O1 1.885(3) . ?
Cu1 O1 1.885(3) 2_666 ?
Cu1 N1 2.019(3) . ?
Cu1 N1 2.019(3) 2_666 ?
N1 C7 1.288(5) . ?
N1 N2 1.411(4) . ?
N2 C8 1.356(5) . ?
N2 C10 1.367(5) . ?
N3 C8 1.300(5) . ?
N3 N4 1.399(5) . ?
N4 C10 1.304(5) . ?
C1 C6 1.411(6) . ?
C1 C2 1.422(5) . ?
C1 C7 1.430(5) . ?
C2 O1 1.294(5) . ?
C2 C3 1.408(5) . ?
C3 C4 1.358(6) . ?
C3 H3 0.9300 . ?
C4 C5 1.392(7) . ?
C4 H4 0.9300 . ?
C5 C6 1.351(7) . ?
C5 Cl1 1.754(5) . ?
C6 H6 0.9300 . ?
C7 H7 0.9300 . ?
C8 C9 1.466(6) . ?
C9 H9A 0.9600 . ?
C9 H9B 0.9600 . ?
C9 H9C 0.9600 . ?
C10 C11 1.463(6) . ?
C11 H11A 0.9600 . ?
C11 H11B 0.9600 . ?
C11 H11C 0.9600 . ?
C12 O3 1.566(13) . ?
C12 H12A 0.9600 . ?
C12 H12B 0.9600 . ?
C12 H12C 0.9600 . ?
C13 C14 1.406(18) . ?
C13 O4 1.428(14) . ?
C13 H13A 0.9700 . ?
C13 H13B 0.9700 . ?
C14 H14A 0.9600 . ?
C14 H14B 0.9600 . ?
C14 H14C 0.9600 . ?
O2 H2A 0.8200 . ?
O2 H2B 0.8200 . ?
O3 H3A 0.8205 . ?
O4 H4A 0.8200 . ?

loop_
_geom_hbond_atom_site_label_D
_geom_hbond_atom_site_label_H
_geom_hbond_atom_site_label_A
_geom_hbond_distance_DH
_geom_hbond_distance_HA
_geom_hbond_distance_DA
_geom_hbond_angle_DHA
_geom_hbond_site_symmetry_A
_geom_hbond_publ_flag
O4 H4A O3 0.82 2.07 2.734(9) 138.3 1_455 y
O3 H3A N3 0.82 1.97 2.715(6) 150.0 2_776 y
O2 H2A O4 0.82 1.91 2.717(7) 168.0 . y
O2 H2B N4 0.82 2.09 2.902(5) 168.6 2_676 y

loop_
_geom_torsion_atom_site_label_1
_geom_torsion_atom_site_label_2
_geom_torsion_atom_site_label_3
_geom_torsion_atom_site_label_4
_geom_torsion
_geom_torsion_site_symmetry_1
_geom_torsion_site_symmetry_2
_geom_torsion_site_symmetry_3
_geom_torsion_site_symmetry_4
_geom_torsion_publ_flag
O1 Cu1 N1 C7 4.0(3) . . . . ?
O1 Cu1 N1 C7 -176.0(3) 2_666 . . . ?
O1 Cu1 N1 N2 176.0(3) . . . . ?
O1 Cu1 N1 N2 -4.0(3) 2_666 . . . ?
C7 N1 N2 C8 -117.6(4) . . . . ?
Cu1 N1 N2 C8 69.5(4) . . . . ?
C7 N1 N2 C10 76.0(4) . . . . ?
Cu1 N1 N2 C10 -96.9(4) . . . . ?
C8 N3 N4 C10 0.1(4) . . . . ?
C6 C1 C2 O1 179.8(4) . . . . ?
C7 C1 C2 O1 -2.2(6) . . . . ?
C6 C1 C2 C3 0.9(6) . . . . ?
C7 C1 C2 C3 178.9(4) . . . . ?
O1 C2 C3 C4 179.5(4) . . . . ?
C1 C2 C3 C4 -1.5(6) . . . . ?
C2 C3 C4 C5 1.3(8) . . . . ?
C3 C4 C5 C6 -0.4(8) . . . . ?
C3 C4 C5 Cl1 -178.8(4) . . . . ?
C4 C5 C6 C1 -0.2(8) . . . . ?
Cl1 C5 C6 C1 178.2(4) . . . . ?
C2 C1 C6 C5 -0.1(7) . . . . ?
C7 C1 C6 C5 -178.2(4) . . . . ?
N2 N1 C7 C1 -174.4(3) . . . . ?
Cu1 N1 C7 C1 -1.9(6) . . . . ?
C6 C1 C7 N1 178.1(4) . . . . ?
C2 C1 C7 N1 0.0(6) . . . . ?
N4 N3 C8 N2 0.5(4) . . . . ?
N4 N3 C8 C9 177.1(4) . . . . ?
C10 N2 C8 N3 -0.9(4) . . . . ?
N1 N2 C8 N3 -169.5(3) . . . . ?
C10 N2 C8 C9 -177.5(4) . . . . ?
N1 N2 C8 C9 14.0(6) . . . . ?
N3 N4 C10 N2 -0.7(4) . . . . ?
N3 N4 C10 C11 -177.9(4) . . . . ?
C8 N2 C10 N4 1.0(4) . . . . ?
N1 N2 C10 N4 169.5(3) . . . . ?
C8 N2 C10 C11 178.2(4) . . . . ?
N1 N2 C10 C11 -13.3(6) . . . . ?
C3 C2 O1 Cu1 -174.6(3) . . . . ?
C1 C2 O1 Cu1 6.5(6) . . . . ?
N1 Cu1 O1 C2 -6.4(4) . . . . ?
N1 Cu1 O1 C2 173.6(4) 2_666 . . . ?
